data_1507412
loop_
_publ_author_name
'Zhang, Zhe'
'Schafer, Laurel L.'

_publ_section_title
;
 Anti-Markovnikov intermolecular hydroamination: a bis(amidate) titanium
 precatalyst for the preparation of reactive aldimines.
;
_journal_issue 24
_journal_name_full 'Organic letters'
_journal_page_first 4733
_journal_page_last 4736
_journal_paper_doi 10.1021/ol0359214
_journal_volume 5
_journal_year 2003
_chemical_formula_sum 'C52 H70 N4 O2 Ti'
_chemical_formula_weight 831.05
_space_group_IT_number 15
_symmetry_cell_setting monoclinic
_symmetry_Int_Tables_number 15
_symmetry_space_group_name_Hall '-C 2yc'
_symmetry_space_group_name_H-M 'C 1 2/c 1'
_audit_creation_date 2003-04-07
_audit_creation_method 'by teXsan v1.8'
_audit_update_record
;
?
;
_cell_angle_alpha 90
_cell_angle_beta 103.683(4)
_cell_angle_gamma 90
_cell_formula_units_Z 4
_cell_length_a 25.730(2)
_cell_length_b 10.4622(7)
_cell_length_c 18.785(2)
_cell_measurement_reflns_used 5847
_cell_measurement_temperature 173.2
_cell_measurement_theta_max 27.87
_cell_measurement_theta_min 2.18
_cell_volume 4913.3(7)
_computing_cell_refinement 'd*TREK (MSC, 1996-1998)'
_computing_data_collection 'd*TREK (MSC, 1996-1998)'
_computing_data_reduction 'd*TREK (MSC, 1996-1998)'
_computing_publication_material 'teXsan (MSC, 1992-1997)'
_computing_structure_refinement 'teXsan (MSC, 1992-1997)'
_computing_structure_solution
;
SIR97 (Altomare, et. al. 1998)
;
_diffrn_ambient_temperature 173.2
_diffrn_detector_area_resol_mean 11.76
_diffrn_measurement_device_type 'Rigaku/ADSC CCD'
_diffrn_measurement_method 'area detector'
_diffrn_orient_matrix_UB_11 0.00000
_diffrn_orient_matrix_UB_12 0.00000
_diffrn_orient_matrix_UB_13 0.00000
_diffrn_orient_matrix_UB_21 0.00000
_diffrn_orient_matrix_UB_22 0.00000
_diffrn_orient_matrix_UB_23 0.00000
_diffrn_orient_matrix_UB_31 0.00000
_diffrn_orient_matrix_UB_32 0.00000
_diffrn_orient_matrix_UB_33 0.00000
_diffrn_radiation_detector CCD
_diffrn_radiation_monochromator graphite
_diffrn_radiation_source 'X-ray tube'
_diffrn_radiation_type 'Mo K\a'
_diffrn_radiation_wavelength 0.7107
_diffrn_reflns_av_R_equivalents 0.06771
_diffrn_reflns_av_sigmaI/netI 0.110
_diffrn_reflns_limit_h_max 31
_diffrn_reflns_limit_h_min -33
_diffrn_reflns_limit_k_max 13
_diffrn_reflns_limit_k_min -12
_diffrn_reflns_limit_l_max 22
_diffrn_reflns_limit_l_min -24
_diffrn_reflns_number 21358
_diffrn_reflns_reduction_process 'Lp corrections applied'
_diffrn_reflns_theta_max 27.87
_diffrn_reflns_theta_min 2.18
_diffrn_standards_decay_% 0.00
_diffrn_standards_interval_count 0
_diffrn_standards_number 0
_exptl_absorpt_coefficient_mu 0.215
_exptl_absorpt_correction_T_max 1.000
_exptl_absorpt_correction_T_min 0.7441
_exptl_absorpt_correction_type multi-scan
_exptl_crystal_colour red
_exptl_crystal_density_diffrn 1.123
_exptl_crystal_density_meas ?
_exptl_crystal_description chip
_exptl_crystal_F_000 1792.00
_exptl_crystal_size_max 0.40
_exptl_crystal_size_mid 0.20
_exptl_crystal_size_min 0.20
_refine_diff_density_max 0.31
_refine_diff_density_min -0.45
_refine_ls_extinction_method none
_refine_ls_goodness_of_fit_all 0.967
_refine_ls_goodness_of_fit_ref 0.967
_refine_ls_hydrogen_treatment noref
_refine_ls_matrix_type full
_refine_ls_number_constraints 0
_refine_ls_number_parameters 267
_refine_ls_number_reflns 5349
_refine_ls_number_restraints 0
_refine_ls_R_factor_all 0.0793
_refine_ls_R_factor_gt 0.041
_refine_ls_shift/su_max 0.0000
_refine_ls_shift/su_mean 0.0610
_refine_ls_structure_factor_coef Fsqd
_refine_ls_weighting_details 'w = 1/[\s^2^(Fo^2^) + 0.00090|Fo|^2^]'
_refine_ls_weighting_scheme sigma
_refine_ls_wR_factor_all 0.1264
_refine_ls_wR_factor_gt 0.052
_reflns_number_gt 3172
_reflns_number_total 5616
_reflns_threshold_expression I>3.00\s(I)
_cod_data_source_file ol0359214si20031009_103530.cif
_cod_data_source_block ls010/Ti-Diisopropylphenyl
_cod_depositor_comments
;
The following automatic conversions were performed:

'_exptl_crystal_density_meas' value 'not measured' was changed to '?'
- the value is perceived as not measured.

Automatic conversion script
Id: cif_fix_values 3008 2015-01-20 13:52:24Z robertas 
;
_cod_original_cell_volume 4913.3(6)
_cod_original_sg_symbol_H-M 'C 2/c      '
_cod_original_formula_sum 'C52 H70 N4 O2 Ti '
_cod_database_code 1507412

loop_
_symmetry_equiv_pos_as_xyz
'   +x,   +y,   +z'
'1/2+x,1/2+y,   +z'
'   -x,   +y,1/2-z'
1/2-x,1/2+y,1/2-z
'   -x,   -y,   -z'
'1/2-x,1/2-y,   -z'
'   +x,   -y,1/2+z'
1/2+x,1/2-y,1/2+z

loop_
_atom_site_label
_atom_site_fract_x
_atom_site_fract_y
_atom_site_fract_z
_atom_site_U_iso_or_equiv
_atom_site_occupancy
_atom_site_refinement_flags
_atom_site_adp_type
_atom_site_calc_flag
Ti(1) 0.0000 0.50500(5) 0.2500 0.0214(1) 0.500 ST Uani d
O(1) -0.00170(4) 0.3501(1) 0.17458(7) 0.0243(3) 1.000 . Uani d
N(1) 0.07456(5) 0.4352(1) 0.23158(8) 0.0203(4) 1.000 . Uani d
N(2) 0.02714(6) 0.6203(2) 0.3280(1) 0.0337(5) 1.000 . Uani d
C(1) 0.04941(6) 0.3486(2) 0.1848(1) 0.0205(5) 1.000 . Uani d
C(2) 0.07364(7) 0.2531(2) 0.1431(1) 0.0219(5) 1.000 . Uani d
C(3) 0.04314(7) 0.1461(2) 0.1158(1) 0.0331(6) 1.000 . Uani d
C(4) 0.06296(8) 0.0538(2) 0.0767(1) 0.0420(7) 1.000 . Uani d
C(5) 0.11326(8) 0.0681(2) 0.0631(1) 0.0380(6) 1.000 . Uani d
C(6) 0.14340(8) 0.1742(2) 0.0884(1) 0.0340(6) 1.000 . Uani d
C(7) 0.12406(7) 0.2667(2) 0.1287(1) 0.0288(5) 1.000 . Uani d
C(8) 0.13118(6) 0.4391(2) 0.2613(1) 0.0217(5) 1.000 . Uani d
C(9) 0.15610(7) 0.3444(2) 0.3112(1) 0.0276(5) 1.000 . Uani d
C(10) 0.21131(8) 0.3546(2) 0.3399(1) 0.0387(6) 1.000 . Uani d
C(11) 0.24075(7) 0.4528(2) 0.3204(1) 0.0440(7) 1.000 . Uani d
C(12) 0.21580(7) 0.5448(2) 0.2721(1) 0.0380(6) 1.000 . Uani d
C(13) 0.16069(7) 0.5408(2) 0.2420(1) 0.0274(5) 1.000 . Uani d
C(14) 0.12653(7) 0.2315(2) 0.3341(1) 0.0353(6) 1.000 . Uani d
C(15) 0.1301(1) 0.2304(3) 0.4162(2) 0.0628(9) 1.000 . Uani d
C(16) 0.14684(9) 0.1049(2) 0.3103(1) 0.0461(7) 1.000 . Uani d
C(17) 0.13461(8) 0.6436(2) 0.1885(1) 0.0369(6) 1.000 . Uani d
C(18) 0.1564(1) 0.6438(3) 0.1192(2) 0.066(1) 1.000 . Uani d
C(19) 0.14215(9) 0.7749(2) 0.2241(1) 0.0453(7) 1.000 . Uani d
C(20) 0.07106(9) 0.5819(3) 0.3891(1) 0.0570(8) 1.000 . Uani d
C(21) 0.0539(1) 0.5588(4) 0.4594(2) 0.090(1) 1.000 . Uani d
C(22) 0.00376(9) 0.7438(2) 0.3401(2) 0.0479(7) 1.000 . Uani d
C(23) 0.0429(1) 0.8566(3) 0.3535(2) 0.086(1) 1.000 . Uani d
C(24) 0.2208(1) 0.7970(5) 0.4373(2) 0.083(1) 1.000 . Uani d
C(25) 0.2169(1) 0.6738(5) 0.4519(2) 0.084(1) 1.000 . Uani d
C(26) 0.2466(2) 0.6248(3) 0.5163(3) 0.083(1) 1.000 . Uani d
H(3) 0.0072 0.1360 0.1242 0.039 1.000 . Uiso c
H(4) 0.0413 -0.0215 0.0586 0.050 1.000 . Uiso c
H(5) 0.1275 0.0024 0.0357 0.045 1.000 . Uiso c
H(6) 0.1787 0.1850 0.0779 0.040 1.000 . Uiso c
H(7) 0.1460 0.3417 0.1468 0.033 1.000 . Uiso c
H(10) 0.2295 0.2900 0.3747 0.045 1.000 . Uiso c
H(11) 0.2794 0.4572 0.3408 0.052 1.000 . Uiso c
H(12) 0.2370 0.6144 0.2584 0.044 1.000 . Uiso c
H(14) 0.0887 0.2395 0.3090 0.042 1.000 . Uiso c
H(15C) 0.1145 0.3090 0.4301 0.075 1.000 . Uiso c
H(15A) 0.1676 0.2242 0.4428 0.075 1.000 . Uiso c
H(15B) 0.1103 0.1564 0.4283 0.075 1.000 . Uiso c
H(16B) 0.1262 0.0341 0.3240 0.055 1.000 . Uiso c
H(16C) 0.1847 0.0941 0.3347 0.055 1.000 . Uiso c
H(16A) 0.1427 0.1050 0.2571 0.055 1.000 . Uiso c
H(17) 0.0961 0.6259 0.1739 0.043 1.000 . Uiso c
H(18C) 0.1502 0.5606 0.0953 0.078 1.000 . Uiso c
H(18A) 0.1948 0.6622 0.1326 0.078 1.000 . Uiso c
H(18B) 0.1380 0.7104 0.0856 0.078 1.000 . Uiso c
H(19B) 0.1229 0.8388 0.1898 0.054 1.000 . Uiso c
H(19C) 0.1804 0.7961 0.2375 0.054 1.000 . Uiso c
H(19A) 0.1282 0.7743 0.2684 0.054 1.000 . Uiso c
H(20A) 0.0980 0.6502 0.3976 0.068 1.000 . Uiso c
H(20B) 0.0868 0.5033 0.3754 0.068 1.000 . Uiso c
H(21C) 0.0272 0.4899 0.4518 0.107 1.000 . Uiso c
H(21A) 0.0384 0.6368 0.4741 0.107 1.000 . Uiso c
H(21B) 0.0850 0.5333 0.4979 0.107 1.000 . Uiso c
H(22A) -0.0115 0.7353 0.3829 0.056 1.000 . Uiso c
H(22B) -0.0248 0.7630 0.2967 0.056 1.000 . Uiso c
H(23A) 0.0697 0.8435 0.3992 0.103 1.000 . Uiso c
H(23B) 0.0231 0.9358 0.3564 0.103 1.000 . Uiso c
H(23C) 0.0606 0.8630 0.3126 0.103 1.000 . Uiso c
H(24) 0.2019 0.8320 0.3901 0.100 1.000 . Uiso c
H(25) 0.1930 0.6180 0.4171 0.099 1.000 . Uiso c
H(26) 0.2427 0.5249 0.5275 0.100 1.000 . Uiso c

loop_
_atom_site_aniso_label
_atom_site_aniso_U_11
_atom_site_aniso_U_22
_atom_site_aniso_U_33
_atom_site_aniso_U_12
_atom_site_aniso_U_13
_atom_site_aniso_U_23
Ti(1) 0.0156(2) 0.0193(3) 0.0316(3) 0.0000 0.0103(2) 0.0000
O(1) 0.0154(6) 0.0277(8) 0.0305(8) -0.0024(5) 0.0069(5) -0.0028(6)
N(1) 0.0144(7) 0.0204(8) 0.0279(9) -0.0010(6) 0.0084(6) -0.0006(7)
N(2) 0.0235(8) 0.028(1) 0.052(1) -0.0033(7) 0.0133(8) -0.0117(8)
C(1) 0.0170(8) 0.021(1) 0.025(1) -0.0003(7) 0.0082(7) 0.0030(8)
C(2) 0.0217(8) 0.023(1) 0.022(1) 0.0028(7) 0.0070(7) 0.0001(8)
C(3) 0.0239(9) 0.029(1) 0.047(1) -0.0006(8) 0.0075(9) -0.008(1)
C(4) 0.040(1) 0.031(1) 0.053(2) -0.001(1) 0.007(1) -0.017(1)
C(5) 0.041(1) 0.037(1) 0.037(1) 0.012(1) 0.0088(9) -0.010(1)
C(6) 0.032(1) 0.039(1) 0.035(1) 0.0066(9) 0.0159(9) -0.003(1)
C(7) 0.0256(9) 0.031(1) 0.033(1) -0.0004(8) 0.0131(8) -0.0038(9)
C(8) 0.0134(8) 0.025(1) 0.028(1) 0.0002(7) 0.0077(7) -0.0067(8)
C(9) 0.0222(9) 0.028(1) 0.033(1) 0.0060(8) 0.0080(8) -0.0064(9)
C(10) 0.025(1) 0.038(1) 0.048(1) 0.0127(9) -0.0020(9) -0.013(1)
C(11) 0.0154(9) 0.044(1) 0.069(2) 0.0018(9) 0.001(1) -0.023(1)
C(12) 0.0211(9) 0.038(1) 0.057(2) -0.0086(9) 0.0138(9) -0.018(1)
C(13) 0.0220(9) 0.030(1) 0.033(1) -0.0054(8) 0.0126(8) -0.0098(9)
C(14) 0.027(1) 0.035(1) 0.044(1) 0.0091(9) 0.0089(9) 0.012(1)
C(15) 0.074(2) 0.065(2) 0.056(2) 0.025(2) 0.028(1) 0.021(2)
C(16) 0.044(1) 0.028(1) 0.066(2) 0.005(1) 0.012(1) 0.010(1)
C(17) 0.033(1) 0.035(1) 0.043(1) -0.0150(9) 0.0094(9) 0.002(1)
C(18) 0.091(2) 0.068(2) 0.043(2) -0.034(2) 0.024(1) -0.006(1)
C(19) 0.051(1) 0.034(1) 0.052(2) -0.005(1) 0.017(1) 0.006(1)
C(20) 0.034(1) 0.068(2) 0.060(2) 0.006(1) -0.006(1) -0.036(2)
C(21) 0.099(2) 0.121(3) 0.039(2) 0.044(2) -0.008(2) -0.030(2)
C(22) 0.044(1) 0.033(1) 0.078(2) -0.004(1) 0.035(1) -0.019(1)
C(23) 0.099(2) 0.039(2) 0.143(3) -0.028(2) 0.076(2) -0.046(2)
C(24) 0.072(2) 0.138(4) 0.041(2) 0.049(2) 0.015(2) 0.010(2)
C(25) 0.031(1) 0.127(4) 0.097(3) -0.007(2) 0.021(2) -0.067(3)
C(26) 0.082(2) 0.063(2) 0.126(4) 0.011(2) 0.069(2) 0.011(2)

loop_
_atom_type_symbol
_atom_type_oxidation_number
_atom_type_number_in_cell
_atom_type_scat_dispersion_real
_atom_type_scat_dispersion_imag
_atom_type_scat_source
C 0 208 0.002 0.002
;International Tables for Crystallography
(1992, Vol. C, Tables 4.2.6.8 and 6.1.1.1)
;
H 0 280 0.000 0.000
;International Tables for Crystallography
(1992, Vol. C, Table 6.1.1.2)
;
N 0 16 0.004 0.003
;International Tables for Crystallography
(1992, Vol. C, Tables 4.2.6.8 and 6.1.1.1)
;
O 0 8 0.008 0.006
;International Tables for Crystallography
(1992, Vol. C, Tables 4.2.6.8 and 6.1.1.1)
;
Ti 0 4 0.248 0.446
;International Tables for Crystallography
(1992, Vol. C, Tables 4.2.6.8 and 6.1.1.1)
;

loop_
_geom_angle_atom_site_label_1
_geom_angle_atom_site_label_2
_geom_angle_atom_site_label_3
_geom_angle
_geom_angle_site_symmetry_1
_geom_angle_site_symmetry_3
_geom_angle_publ_flag
O(1) Ti(1) O(1) 81.92(7) . 2 yes
O(1) Ti(1) N(1) 61.21(5) . . yes
O(1) Ti(1) N(1) 88.30(5) . 2 yes
O(1) Ti(1) N(2) 159.30(5) . . yes
O(1) Ti(1) N(2) 91.39(7) . 2 yes
O(1) Ti(1) N(1) 88.30(5) 2 . yes
O(1) Ti(1) N(1) 61.21(5) 2 2 yes
O(1) Ti(1) N(2) 91.39(7) 2 . yes
O(1) Ti(1) N(2) 159.30(5) 2 2 yes
N(1) Ti(1) N(1) 140.42(8) . 2 yes
N(1) Ti(1) N(2) 99.21(6) . . yes
N(1) Ti(1) N(2) 105.68(6) . 2 yes
N(1) Ti(1) N(2) 105.68(6) 2 . yes
N(1) Ti(1) N(2) 99.21(6) 2 2 yes
N(2) Ti(1) N(2) 101.1(1) . 2 yes
Ti(1) O(1) C(1) 92.9(1) . . yes
Ti(1) N(1) C(1) 91.4(1) . . yes
Ti(1) N(1) C(8) 142.2(1) . . yes
C(1) N(1) C(8) 124.9(1) . . yes
Ti(1) N(2) C(20) 120.4(1) . . yes
Ti(1) N(2) C(22) 126.2(1) . . yes
C(20) N(2) C(22) 112.9(2) . . yes
O(1) C(1) N(1) 114.5(2) . . yes
O(1) C(1) C(2) 118.0(2) . . yes
N(1) C(1) C(2) 127.5(1) . . yes
C(1) C(2) C(3) 117.5(2) . . yes
C(1) C(2) C(7) 123.8(2) . . yes
C(3) C(2) C(7) 118.6(2) . . yes
C(2) C(3) C(4) 120.7(2) . . yes
C(2) C(3) H(3) 119.8 . . no
C(4) C(3) H(3) 119.5 . . no
C(3) C(4) C(5) 120.1(2) . . yes
C(3) C(4) H(4) 119.8 . . no
C(5) C(4) H(4) 120.2 . . no
C(4) C(5) C(6) 119.9(2) . . yes
C(4) C(5) H(5) 120.1 . . no
C(6) C(5) H(5) 119.9 . . no
C(5) C(6) C(7) 120.4(2) . . yes
C(5) C(6) H(6) 119.8 . . no
C(7) C(6) H(6) 119.8 . . no
C(2) C(7) C(6) 120.3(2) . . yes
C(2) C(7) H(7) 120.0 . . no
C(6) C(7) H(7) 119.8 . . no
N(1) C(8) C(9) 120.0(2) . . yes
N(1) C(8) C(13) 118.9(2) . . yes
C(9) C(8) C(13) 121.0(2) . . yes
C(8) C(9) C(10) 117.6(2) . . yes
C(8) C(9) C(14) 123.6(2) . . yes
C(10) C(9) C(14) 118.7(2) . . yes
C(9) C(10) C(11) 121.8(2) . . yes
C(9) C(10) H(10) 119.1 . . no
C(11) C(10) H(10) 119.1 . . no
C(10) C(11) C(12) 119.9(2) . . yes
C(10) C(11) H(11) 120.2 . . no
C(12) C(11) H(11) 120.0 . . no
C(11) C(12) C(13) 121.1(2) . . yes
C(11) C(12) H(12) 119.5 . . no
C(13) C(12) H(12) 119.4 . . no
C(8) C(13) C(12) 118.5(2) . . yes
C(8) C(13) C(17) 121.8(2) . . yes
C(12) C(13) C(17) 119.6(2) . . yes
C(9) C(14) C(15) 112.2(2) . . yes
C(9) C(14) C(16) 111.2(2) . . yes
C(9) C(14) H(14) 107.8 . . no
C(15) C(14) C(16) 110.2(2) . . yes
C(15) C(14) H(14) 107.6 . . no
C(16) C(14) H(14) 107.6 . . no
C(14) C(15) H(15C) 109.5 . . no
C(14) C(15) H(15A) 109.5 . . no
C(14) C(15) H(15B) 109.3 . . no
H(15C) C(15) H(15A) 109.7 . . no
H(15C) C(15) H(15B) 109.4 . . no
H(15A) C(15) H(15B) 109.4 . . no
C(14) C(16) H(16B) 109.6 . . no
C(14) C(16) H(16C) 109.6 . . no
C(14) C(16) H(16A) 109.5 . . no
H(16B) C(16) H(16C) 109.3 . . no
H(16B) C(16) H(16A) 109.4 . . no
H(16C) C(16) H(16A) 109.4 . . no
C(13) C(17) C(18) 111.7(2) . . yes
C(13) C(17) C(19) 111.0(2) . . yes
C(13) C(17) H(17) 108.1 . . no
C(18) C(17) C(19) 109.8(2) . . yes
C(18) C(17) H(17) 108.1 . . no
C(19) C(17) H(17) 108.0 . . no
C(17) C(18) H(18C) 109.6 . . no
C(17) C(18) H(18A) 109.4 . . no
C(17) C(18) H(18B) 109.1 . . no
H(18C) C(18) H(18A) 109.9 . . no
H(18C) C(18) H(18B) 109.6 . . no
H(18A) C(18) H(18B) 109.2 . . no
C(17) C(19) H(19B) 109.6 . . no
C(17) C(19) H(19C) 109.4 . . no
C(17) C(19) H(19A) 109.4 . . no
H(19B) C(19) H(19C) 109.5 . . no
H(19B) C(19) H(19A) 109.5 . . no
H(19C) C(19) H(19A) 109.3 . . no
N(2) C(20) C(21) 113.5(2) . . yes
N(2) C(20) H(20A) 108.2 . . no
N(2) C(20) H(20B) 108.4 . . no
C(21) C(20) H(20A) 108.3 . . no
C(21) C(20) H(20B) 108.8 . . no
H(20A) C(20) H(20B) 109.5 . . no
C(20) C(21) H(21C) 109.3 . . no
C(20) C(21) H(21A) 109.8 . . no
C(20) C(21) H(21B) 109.4 . . no
H(21C) C(21) H(21A) 109.5 . . no
H(21C) C(21) H(21B) 109.1 . . no
H(21A) C(21) H(21B) 109.7 . . no
N(2) C(22) C(23) 115.2(2) . . yes
N(2) C(22) H(22A) 107.9 . . no
N(2) C(22) H(22B) 107.8 . . no
C(23) C(22) H(22A) 108.0 . . no
C(23) C(22) H(22B) 108.2 . . no
H(22A) C(22) H(22B) 109.6 . . no
C(22) C(23) H(23A) 109.7 . . no
C(22) C(23) H(23B) 109.3 . . no
C(22) C(23) H(23C) 109.3 . . no
H(23A) C(23) H(23B) 109.8 . . no
H(23A) C(23) H(23C) 109.6 . . no
H(23B) C(23) H(23C) 109.1 . . no
C(25) C(24) C(26) 121.7(3) . 7_566 yes
C(25) C(24) H(24) 120.4 . . no
C(26) C(24) H(24) 117.7 7_566 . no
C(24) C(25) C(26) 119.6(3) . . yes
C(24) C(25) H(25) 120.6 . . no
C(26) C(25) H(25) 119.9 . . no
C(24) C(26) C(25) 118.7(3) 7_566 . yes
C(24) C(26) H(26) 122.6 7_566 . no
C(25) C(26) H(26) 118.7 . . no

loop_
_geom_bond_atom_site_label_1
_geom_bond_atom_site_label_2
_geom_bond_distance
_geom_bond_site_symmetry_2
_geom_bond_publ_flag
Ti(1) O(1) 2.146(1) . yes
Ti(1) O(1) 2.146(1) 2 yes
Ti(1) N(1) 2.156(1) . yes
Ti(1) N(1) 2.156(1) 2 yes
Ti(1) N(2) 1.899(2) . yes
Ti(1) N(2) 1.899(2) 2 yes
O(1) C(1) 1.283(2) . yes
N(1) C(1) 1.320(2) . yes
N(1) C(8) 1.432(2) . yes
N(2) C(20) 1.464(3) . yes
N(2) C(22) 1.465(3) . yes
C(1) C(2) 1.494(2) . yes
C(2) C(3) 1.393(2) . yes
C(2) C(7) 1.395(2) . yes
C(3) C(4) 1.382(3) . yes
C(3) H(3) 0.98 . no
C(4) C(5) 1.385(3) . yes
C(4) H(4) 0.98 . no
C(5) C(6) 1.373(3) . yes
C(5) H(5) 0.98 . no
C(6) C(7) 1.391(3) . yes
C(6) H(6) 0.98 . no
C(7) H(7) 0.98 . no
C(8) C(9) 1.409(3) . yes
C(8) C(13) 1.403(3) . yes
C(9) C(10) 1.399(2) . yes
C(9) C(14) 1.521(3) . yes
C(10) C(11) 1.377(3) . yes
C(10) H(10) 0.98 . no
C(11) C(12) 1.373(3) . yes
C(11) H(11) 0.98 . no
C(12) C(13) 1.398(2) . yes
C(12) H(12) 0.98 . no
C(13) C(17) 1.516(3) . yes
C(14) C(15) 1.524(4) . yes
C(14) C(16) 1.529(3) . yes
C(14) H(14) 0.98 . no
C(15) H(15C) 0.98 . no
C(15) H(15A) 0.98 . no
C(15) H(15B) 0.98 . no
C(16) H(16B) 0.98 . no
C(16) H(16C) 0.98 . no
C(16) H(16A) 0.98 . no
C(17) C(18) 1.535(4) . yes
C(17) C(19) 1.520(3) . yes
C(17) H(17) 0.98 . no
C(18) H(18C) 0.98 . no
C(18) H(18A) 0.98 . no
C(18) H(18B) 0.98 . no
C(19) H(19B) 0.98 . no
C(19) H(19C) 0.98 . no
C(19) H(19A) 0.98 . no
C(20) C(21) 1.508(4) . yes
C(20) H(20A) 0.98 . no
C(20) H(20B) 0.98 . no
C(21) H(21C) 0.98 . no
C(21) H(21A) 0.98 . no
C(21) H(21B) 0.98 . no
C(22) C(23) 1.533(3) . yes
C(22) H(22A) 0.98 . no
C(22) H(22B) 0.98 . no
C(23) H(23A) 0.98 . no
C(23) H(23B) 0.98 . no
C(23) H(23C) 0.98 . no
C(24) C(25) 1.326(5) . yes
C(24) C(26) 1.337(5) 7_566 yes
C(24) H(24) 0.98 . no
C(25) C(26) 1.368(5) . yes
C(25) H(25) 0.98 . no
C(26) H(26) 1.08 . no

loop_
_geom_contact_atom_site_label_1
_geom_contact_atom_site_label_2
_geom_contact_distance
_geom_contact_publ_flag
C(11) C(25) 3.541(4) no

loop_
_geom_torsion_atom_site_label_1
_geom_torsion_atom_site_label_2
_geom_torsion_atom_site_label_3
_geom_torsion_atom_site_label_4
_geom_torsion_site_symmetry_2
_geom_torsion_site_symmetry_3
_geom_torsion_site_symmetry_4
_geom_torsion
_geom_torsion_publ_flag
Ti(1) O(1) C(1) N(1) . . . -0.4(2) no
Ti(1) O(1) C(1) C(2) . . . -179.6(1) no
Ti(1) O(1) C(1) N(1) 2 2 2 -0.4(2) no
Ti(1) O(1) C(1) C(2) 2 2 2 -179.6(1) no
Ti(1) N(1) C(1) O(1) . . . 0.4(2) no
Ti(1) N(1) C(1) C(2) . . . 179.5(2) no
Ti(1) N(1) C(8) C(9) . . . 92.0(2) no
Ti(1) N(1) C(8) C(13) . . . -85.7(2) no
Ti(1) N(1) C(1) O(1) 2 2 2 0.4(2) no
Ti(1) N(1) C(1) C(2) 2 2 2 179.5(2) no
Ti(1) N(1) C(8) C(9) 2 2 2 92.0(2) no
Ti(1) N(1) C(8) C(13) 2 2 2 -85.7(2) no
Ti(1) N(2) C(20) C(21) . . . -107.8(2) no
Ti(1) N(2) C(22) C(23) . . . -130.3(2) no
Ti(1) N(2) C(20) C(21) 2 2 2 -107.8(2) no
Ti(1) N(2) C(22) C(23) 2 2 2 -130.3(2) no
O(1) Ti(1) O(1) C(1) . 2 2 -92.2(1) no
O(1) Ti(1) N(1) C(1) . . . -0.3(1) no
O(1) Ti(1) N(1) C(8) . . . -164.9(2) no
O(1) Ti(1) N(1) C(1) . 2 2 81.5(1) no
O(1) Ti(1) N(1) C(8) . 2 2 -83.2(2) no
O(1) Ti(1) N(2) C(20) . . . -27.3(3) no
O(1) Ti(1) N(2) C(22) . . . 161.7(2) no
O(1) Ti(1) N(2) C(20) . 2 2 43.2(2) no
O(1) Ti(1) N(2) C(22) . 2 2 -127.7(2) no
O(1) C(1) N(1) C(8) . . . 169.0(2) no
O(1) C(1) C(2) C(3) . . . -21.2(3) no
O(1) C(1) C(2) C(7) . . . 157.2(2) no
N(1) Ti(1) O(1) C(1) . . . 0.3(1) no
N(1) Ti(1) O(1) C(1) . 2 2 -153.4(1) no
N(1) Ti(1) N(1) C(1) . 2 2 43.9(1) no
N(1) Ti(1) N(1) C(8) . 2 2 -120.8(2) no
N(1) Ti(1) N(2) C(20) . . . -45.3(2) no
N(1) Ti(1) N(2) C(22) . . . 143.8(2) no
N(1) Ti(1) N(2) C(20) . 2 2 103.6(2) no
N(1) Ti(1) N(2) C(22) . 2 2 -67.3(2) no
N(1) C(1) C(2) C(3) . . . 159.7(2) no
N(1) C(1) C(2) C(7) . . . -22.0(3) no
N(1) C(8) C(9) C(10) . . . -178.5(2) no
N(1) C(8) C(9) C(14) . . . 2.8(3) no
N(1) C(8) C(13) C(12) . . . 179.1(2) no
N(1) C(8) C(13) C(17) . . . -2.3(3) no
N(2) Ti(1) O(1) C(1) . . . -20.1(2) no
N(2) Ti(1) O(1) C(1) . 2 2 107.4(1) no
N(2) Ti(1) N(1) C(1) . . . 172.6(1) no
N(2) Ti(1) N(1) C(8) . . . 8.0(2) no
N(2) Ti(1) N(1) C(1) . 2 2 -83.0(1) no
N(2) Ti(1) N(1) C(8) . 2 2 112.3(2) no
N(2) Ti(1) N(2) C(20) . 2 2 -153.4(2) no
N(2) Ti(1) N(2) C(22) . 2 2 35.7(2) no
C(1) N(1) C(8) C(9) . . . -69.2(2) no
C(1) N(1) C(8) C(13) . . . 113.1(2) no
C(1) C(2) C(3) C(4) . . . 180.0(2) no
C(1) C(2) C(7) C(6) . . . -179.0(2) no
C(2) C(1) N(1) C(8) . . . -11.9(3) no
C(2) C(3) C(4) C(5) . . . -1.2(4) no
C(2) C(7) C(6) C(5) . . . -0.6(3) no
C(3) C(2) C(7) C(6) . . . -0.7(3) no
C(3) C(4) C(5) C(6) . . . -0.1(4) no
C(4) C(3) C(2) C(7) . . . 1.6(3) no
C(4) C(5) C(6) C(7) . . . 1.0(3) no
C(8) C(9) C(10) C(11) . . . -0.2(3) no
C(8) C(9) C(14) C(15) . . . -119.4(2) no
C(8) C(9) C(14) C(16) . . . 116.6(2) no
C(8) C(13) C(12) C(11) . . . -1.0(3) no
C(8) C(13) C(17) C(18) . . . -116.6(2) no
C(8) C(13) C(17) C(19) . . . 120.5(2) no
C(9) C(8) C(13) C(12) . . . 1.5(3) no
C(9) C(8) C(13) C(17) . . . -180.0(2) no
C(9) C(10) C(11) C(12) . . . 0.7(4) no
C(10) C(9) C(8) C(13) . . . -0.9(3) no
C(10) C(9) C(14) C(15) . . . 61.8(3) no
C(10) C(9) C(14) C(16) . . . -62.2(3) no
C(10) C(11) C(12) C(13) . . . -0.1(4) no
C(11) C(10) C(9) C(14) . . . 178.6(2) no
C(11) C(12) C(13) C(17) . . . -179.6(2) no
C(12) C(13) C(17) C(18) . . . 61.9(3) no
C(12) C(13) C(17) C(19) . . . -61.0(3) no
C(13) C(8) C(9) C(14) . . . -179.6(2) no
C(20) N(2) C(22) C(23) . . . 58.2(3) no
C(21) C(20) N(2) C(22) . . . 64.3(3) no
